data_4062423
loop_
_publ_author_name
'Kerstin Most, Nadia C. Moesch-Zanetti, Denis Vidovic, Joerg Magull'

_publ_section_title
;
Syntheses and structures of two molybdenum(IV)complexes
 with the ancillary ligands 3,5-dimethylpyrazole and
 3,5-di-tert-butylpyrazole. Contrasting coordination modes and
 C-H activation in NMe2'
;
_journal_name_full Organometallics
_journal_year 2003
_chemical_formula_moiety 'C22 H35 Mo N9, 0.5(C6 H14)'
_chemical_formula_sum 'C25 H42 Mo N9'
_chemical_formula_weight 564.62
_space_group_IT_number 2
_symmetry_cell_setting triclinic
_symmetry_space_group_name_Hall '-P 1'
_symmetry_space_group_name_H-M 'P -1'
_cell_angle_alpha 100.95(3)
_cell_angle_beta 108.62(3)
_cell_angle_gamma 105.31(3)
_cell_formula_units_Z 2
_cell_length_a 9.255(2)
_cell_length_b 12.931(3)
_cell_length_c 13.565(3)
_cell_measurement_temperature 133(2)
_cell_volume 1415.4(6)
_diffrn_ambient_temperature 133(2)
_exptl_crystal_density_diffrn 1.325
_cod_database_code 4062423

loop_
_symmetry_equiv_pos_as_xyz
'x, y, z'
'-x, -y, -z'

loop_
_atom_site_label
_atom_site_type_symbol
_atom_site_fract_x
_atom_site_fract_y
_atom_site_fract_z
_atom_site_U_iso_or_equiv
_atom_site_adp_type
_atom_site_occupancy
_atom_site_symmetry_multiplicity
_atom_site_calc_flag
_atom_site_refinement_flags
_atom_site_disorder_assembly
_atom_site_disorder_group
Mo1 Mo 0.28454(4) 0.24845(3) 0.33730(3) 0.01924(12) Uani 1 1 d . . .
N1 N 0.5296(4) 0.2705(3) 0.3698(3) 0.0248(8) Uani 1 1 d . . .
N2 N 0.4468(4) 0.1574(3) 0.3451(3) 0.0238(7) Uani 1 1 d . . .
N3 N 0.3145(4) 0.2823(3) 0.5050(3) 0.0227(7) Uani 1 1 d . . .
N4 N 0.1823(4) 0.2984(3) 0.5249(3) 0.0257(8) Uani 1 1 d . . .
N5 N 0.0619(4) 0.1114(3) 0.2934(3) 0.0230(7) Uani 1 1 d . . .
N6 N -0.0751(4) 0.0955(3) 0.2031(3) 0.0260(8) Uani 1 1 d . . .
N7 N 0.2377(4) 0.2332(3) 0.1633(3) 0.0257(8) Uani 1 1 d . . .
N8 N 0.0855(5) 0.1697(3) 0.0868(3) 0.0263(8) Uani 1 1 d . . .
H8A H 0.005(7) 0.139(4) 0.114(4) 0.035(13) Uiso 1 1 d . . .
N9 N 0.1436(4) 0.3564(3) 0.3345(3) 0.0249(8) Uani 1 1 d . . .
H9 H 0.112(7) 0.355(4) 0.387(4) 0.039(15) Uiso 1 1 d . . .
C1 C 0.6876(5) 0.2867(4) 0.3936(3) 0.0257(9) Uani 1 1 d . . .
C2 C 0.7082(5) 0.1829(4) 0.3824(3) 0.0281(9) Uani 1 1 d . . .
H2A H 0.8067 0.1686 0.3924 0.034 Uiso 1 1 calc R . .
C3 C 0.5532(5) 0.1036(4) 0.3531(3) 0.0252(9) Uani 1 1 d . . .
C4 C 0.8098(5) 0.4018(4) 0.4288(4) 0.0360(11) Uani 1 1 d . . .
H4B H 0.7545 0.4568 0.4271 0.054 Uiso 1 1 calc R . .
H4C H 0.8670 0.4063 0.3793 0.054 Uiso 1 1 calc R . .
H4D H 0.8883 0.4179 0.5031 0.054 Uiso 1 1 calc R . .
C5 C 0.5012(6) -0.0203(4) 0.3334(4) 0.0324(10) Uani 1 1 d . . .
H5A H 0.3836 -0.0511 0.3137 0.049 Uiso 1 1 calc R . .
H5B H 0.5581 -0.0366 0.3998 0.049 Uiso 1 1 calc R . .
H5C H 0.5278 -0.0547 0.2738 0.049 Uiso 1 1 calc R . .
C6 C 0.4312(5) 0.2912(3) 0.6014(3) 0.0237(9) Uani 1 1 d . . .
C7 C 0.3746(6) 0.3125(4) 0.6830(4) 0.0291(10) Uani 1 1 d . . .
H7A H 0.4295 0.3226 0.7583 0.035 Uiso 1 1 calc R . .
C8 C 0.2194(6) 0.3160(4) 0.6316(3) 0.0278(9) Uani 1 1 d . . .
C9 C 0.5919(5) 0.2803(4) 0.6122(4) 0.0290(9) Uani 1 1 d . . .
H9A H 0.5979 0.2649 0.5403 0.043 Uiso 1 1 calc R . .
H9B H 0.6037 0.2184 0.6422 0.043 Uiso 1 1 calc R . .
H9C H 0.6795 0.3505 0.6612 0.043 Uiso 1 1 calc R . .
C10 C 0.0991(6) 0.3344(4) 0.6803(4) 0.0372(11) Uani 1 1 d . . .
H10A H 0.0008 0.3320 0.6229 0.056 Uiso 1 1 calc R . .
H10B H 0.1479 0.4078 0.7361 0.056 Uiso 1 1 calc R . .
H10C H 0.0707 0.2752 0.7136 0.056 Uiso 1 1 calc R . .
C11 C 0.0254(5) 0.0290(3) 0.3390(3) 0.0232(9) Uani 1 1 d . . .
C12 C -0.1347(5) -0.0410(4) 0.2789(3) 0.0261(9) Uani 1 1 d . . .
H12A H -0.1930 -0.1057 0.2920 0.031 Uiso 1 1 calc R . .
C13 C -0.1921(5) 0.0040(4) 0.1952(3) 0.0279(9) Uani 1 1 d . . .
C14 C 0.1452(5) 0.0185(4) 0.4373(4) 0.0282(9) Uani 1 1 d . . .
H14A H 0.2491 0.0803 0.4624 0.042 Uiso 1 1 calc R . .
H14B H 0.1616 -0.0534 0.4186 0.042 Uiso 1 1 calc R . .
H14C H 0.1037 0.0217 0.4954 0.042 Uiso 1 1 calc R . .
C15 C -0.3573(6) -0.0344(5) 0.1050(4) 0.0403(12) Uani 1 1 d . . .
H15A H -0.3577 0.0161 0.0595 0.061 Uiso 1 1 calc R . .
H15B H -0.4389 -0.0332 0.1364 0.061 Uiso 1 1 calc R . .
H15C H -0.3832 -0.1110 0.0603 0.061 Uiso 1 1 calc R . .
C16 C 0.3214(6) 0.2811(4) 0.1083(4) 0.0320(10) Uani 1 1 d . . .
C17 C 0.2203(6) 0.2474(4) -0.0017(4) 0.0349(11) Uani 1 1 d . . .
H17A H 0.2485 0.2685 -0.0583 0.042 Uiso 1 1 calc R . .
C18 C 0.0717(6) 0.1779(4) -0.0123(3) 0.0311(10) Uani 1 1 d . . .
C19 C 0.4957(6) 0.3564(5) 0.1621(4) 0.0442(13) Uani 1 1 d . . .
H19A H 0.5351 0.3653 0.2404 0.066 Uiso 1 1 calc R . .
H19B H 0.5056 0.4301 0.1505 0.066 Uiso 1 1 calc R . .
H19C H 0.5608 0.3233 0.1305 0.066 Uiso 1 1 calc R . .
C20 C -0.0871(6) 0.1165(4) -0.1091(4) 0.0393(11) Uani 1 1 d . . .
H20A H -0.1678 0.0743 -0.0855 0.059 Uiso 1 1 calc R . .
H20B H -0.0710 0.0643 -0.1637 0.059 Uiso 1 1 calc R . .
H20C H -0.1260 0.1708 -0.1409 0.059 Uiso 1 1 calc R . .
C21 C 0.3097(5) 0.4205(4) 0.3626(4) 0.0269(9) Uani 1 1 d . . .
H21A H 0.3708 0.4705 0.4385 0.032 Uiso 1 1 calc R . .
H21B H 0.3346 0.4548 0.3079 0.032 Uiso 1 1 calc R . .
C22 C 0.0155(6) 0.3629(4) 0.2407(4) 0.0322(10) Uani 1 1 d . . .
H22A H -0.0263 0.4206 0.2656 0.048 Uiso 1 1 calc R . .
H22B H -0.0732 0.2900 0.2063 0.048 Uiso 1 1 calc R . .
H22C H 0.0607 0.3825 0.1877 0.048 Uiso 1 1 calc R . .
C1L C -0.3124(16) 0.3129(9) -0.0478(11) 0.150(5) Uiso 1 1 d D . .
H1L1 H -0.3346 0.2806 -0.1249 0.225 Uiso 1 1 calc R . .
H1L2 H -0.4154 0.3032 -0.0385 0.225 Uiso 1 1 calc R . .
H1L3 H -0.2517 0.2745 -0.0040 0.225 Uiso 1 1 calc R . .
C2L C -0.2157(10) 0.4330(7) -0.0120(7) 0.083(2) Uiso 1 1 d D . .
H2LA H -0.1925 0.4664 0.0658 0.099 Uiso 1 1 calc R . .
H2LB H -0.2760 0.4727 -0.0554 0.099 Uiso 1 1 calc R . .
C3L C -0.0557(10) 0.4441(6) -0.0283(6) 0.076(2) Uiso 1 1 d . . .
H3LA H -0.0090 0.3900 0.0001 0.091 Uiso 1 1 calc R . .
H3LB H -0.0769 0.4271 -0.1070 0.091 Uiso 1 1 calc R . .

loop_
_atom_site_aniso_label
_atom_site_aniso_U_11
_atom_site_aniso_U_22
_atom_site_aniso_U_33
_atom_site_aniso_U_23
_atom_site_aniso_U_13
_atom_site_aniso_U_12
Mo1 0.01527(18) 0.02139(19) 0.02092(19) 0.00524(13) 0.00608(13) 0.00815(13)
N1 0.0219(19) 0.0197(17) 0.0324(19) 0.0068(14) 0.0105(15) 0.0072(15)
N2 0.0141(17) 0.0237(18) 0.0299(19) 0.0062(14) 0.0066(14) 0.0044(14)
N3 0.0200(18) 0.0233(18) 0.0226(18) 0.0047(14) 0.0072(14) 0.0069(14)
N4 0.0226(19) 0.0291(19) 0.0279(19) 0.0084(15) 0.0104(15) 0.0125(16)
N5 0.0167(17) 0.0301(19) 0.0202(17) 0.0068(14) 0.0038(14) 0.0099(15)
N6 0.0178(18) 0.033(2) 0.0233(18) 0.0064(15) 0.0040(14) 0.0089(15)
N7 0.0192(18) 0.031(2) 0.0268(18) 0.0073(15) 0.0084(15) 0.0104(15)
N8 0.025(2) 0.0291(19) 0.0242(19) 0.0071(15) 0.0081(15) 0.0122(16)
N9 0.0238(19) 0.0290(19) 0.0249(19) 0.0077(15) 0.0093(15) 0.0143(16)
C1 0.015(2) 0.032(2) 0.028(2) 0.0055(18) 0.0080(17) 0.0080(18)
C2 0.017(2) 0.032(2) 0.033(2) 0.0062(18) 0.0063(18) 0.0106(18)
C3 0.021(2) 0.027(2) 0.030(2) 0.0078(17) 0.0087(17) 0.0130(18)
C4 0.020(2) 0.030(2) 0.050(3) 0.005(2) 0.014(2) 0.003(2)
C5 0.025(2) 0.027(2) 0.044(3) 0.009(2) 0.011(2) 0.0118(19)
C6 0.023(2) 0.0166(19) 0.025(2) 0.0034(16) 0.0046(17) 0.0045(17)
C7 0.032(2) 0.025(2) 0.024(2) 0.0053(17) 0.0060(18) 0.0067(19)
C8 0.032(2) 0.026(2) 0.028(2) 0.0071(18) 0.0144(19) 0.0117(19)
C9 0.021(2) 0.031(2) 0.030(2) 0.0081(18) 0.0047(18) 0.0089(19)
C10 0.045(3) 0.042(3) 0.038(3) 0.015(2) 0.024(2) 0.024(2)
C11 0.022(2) 0.027(2) 0.022(2) 0.0055(16) 0.0103(17) 0.0098(17)
C12 0.022(2) 0.025(2) 0.030(2) 0.0062(18) 0.0108(18) 0.0072(18)
C13 0.018(2) 0.034(2) 0.027(2) 0.0046(18) 0.0053(17) 0.0087(18)
C14 0.022(2) 0.033(2) 0.030(2) 0.0126(19) 0.0091(18) 0.0106(19)
C15 0.021(2) 0.048(3) 0.037(3) 0.008(2) 0.000(2) 0.006(2)
C16 0.033(3) 0.038(3) 0.034(2) 0.014(2) 0.018(2) 0.017(2)
C17 0.036(3) 0.047(3) 0.030(2) 0.013(2) 0.017(2) 0.020(2)
C18 0.038(3) 0.035(2) 0.023(2) 0.0044(18) 0.0100(19) 0.021(2)
C19 0.033(3) 0.058(3) 0.044(3) 0.022(3) 0.021(2) 0.008(3)
C20 0.038(3) 0.046(3) 0.026(2) 0.006(2) 0.005(2) 0.016(2)
C21 0.025(2) 0.027(2) 0.032(2) 0.0096(18) 0.0120(18) 0.0122(18)
C22 0.032(2) 0.041(3) 0.030(2) 0.013(2) 0.0102(19) 0.024(2)

loop_
_geom_bond_atom_site_label_1
_geom_bond_atom_site_label_2
_geom_bond_distance
_geom_bond_site_symmetry_2
_geom_bond_publ_flag
Mo1 N1 2.096(4) . ?
Mo1 C21 2.123(4) . ?
Mo1 N2 2.129(3) . ?
Mo1 N3 2.144(3) . ?
Mo1 N9 2.145(3) . ?
Mo1 N5 2.152(4) . ?
Mo1 N7 2.219(4) . ?
N1 C1 1.340(5) . ?
N1 N2 1.377(5) . ?
N2 C3 1.337(5) . ?
N3 C6 1.366(5) . ?
N3 N4 1.392(5) . ?
N4 C8 1.334(6) . ?
N5 C11 1.351(5) . ?
N5 N6 1.388(5) . ?
N6 C13 1.336(6) . ?
N7 C16 1.353(6) . ?
N7 N8 1.367(5) . ?
N8 C18 1.336(6) . ?
N8 H8A 0.96(5) . ?
N9 C21 1.424(6) . ?
N9 C22 1.470(5) . ?
N9 H9 0.85(5) . ?
C1 C2 1.392(6) . ?
C1 C4 1.489(6) . ?
C2 C3 1.404(6) . ?
C2 H2A 0.9500 . ?
C3 C5 1.489(6) . ?
C4 H4B 0.9800 . ?
C4 H4C 0.9800 . ?
C4 H4D 0.9800 . ?
C5 H5A 0.9800 . ?
C5 H5B 0.9800 . ?
C5 H5C 0.9800 . ?
C6 C7 1.380(6) . ?
C6 C9 1.494(6) . ?
C7 C8 1.400(6) . ?
C7 H7A 0.9500 . ?
C8 C10 1.510(6) . ?
C9 H9A 0.9800 . ?
C9 H9B 0.9800 . ?
C9 H9C 0.9800 . ?
C10 H10A 0.9800 . ?
C10 H10B 0.9800 . ?
C10 H10C 0.9800 . ?
C11 C12 1.385(6) . ?
C11 C14 1.494(6) . ?
C12 C13 1.393(6) . ?
C12 H12A 0.9500 . ?
C13 C15 1.502(6) . ?
C14 H14A 0.9800 . ?
C14 H14B 0.9800 . ?
C14 H14C 0.9800 . ?
C15 H15A 0.9800 . ?
C15 H15B 0.9800 . ?
C15 H15C 0.9800 . ?
C16 C17 1.391(7) . ?
C16 C19 1.494(7) . ?
C17 C18 1.376(7) . ?
C17 H17A 0.9500 . ?
C18 C20 1.506(6) . ?
C19 H19A 0.9800 . ?
C19 H19B 0.9800 . ?
C19 H19C 0.9800 . ?
C20 H20A 0.9800 . ?
C20 H20B 0.9800 . ?
C20 H20C 0.9800 . ?
C21 H21A 0.9900 . ?
C21 H21B 0.9900 . ?
C22 H22A 0.9800 . ?
C22 H22B 0.9800 . ?
C22 H22C 0.9800 . ?
C1L C2L 1.466(8) . ?
C1L H1L1 0.9800 . ?
C1L H1L2 0.9800 . ?
C1L H1L3 0.9800 . ?
C2L C3L 1.540(11) . ?
C2L H2LA 0.9900 . ?
C2L H2LB 0.9900 . ?
C3L C3L 1.425(15) 2_565 ?
C3L H3LA 0.9900 . ?
C3L H3LB 0.9900 . ?
